data_7054986
loop_
_publ_author_name
'Chandrasekhara Rao, Lenka'
'Satish Kumar, Nandigama'
'Jagadeesh Babu, Nanubolu'
'Mitaram Meshram, Harshadas'

_publ_section_title
;
 A simple and efficient one-pot synthesis of 2-alkyl/aryl/pyridyl
 substituted 2H-chromenes
;
_journal_issue 9
_journal_name_full 'New J. Chem.'
_journal_page_first 7164
_journal_paper_doi 10.1039/C5NJ01377A
_journal_volume 39
_journal_year 2015
_chemical_formula_moiety 'C17 H13 Cl2 N O4'
_chemical_formula_sum 'C17 H13 Cl2 N O4'
_chemical_formula_weight 366.18
_chemical_name_systematic
;
Ethyl 6,8-dichloro-2-hydroxy-2-(pyridin-4-yl)-2H-chromene-3-carboxylate
;
_space_group_IT_number 2
_symmetry_cell_setting triclinic
_symmetry_space_group_name_Hall '-P 1'
_symmetry_space_group_name_H-M 'P -1'
_atom_sites_solution_hydrogens geom
_atom_sites_solution_primary direct
_atom_sites_solution_secondary difmap
_audit_creation_method SHELXL-97
_audit_update_record
;
2015-02-10 deposited with the CCDC.
2015-07-07 downloaded from the CCDC.
;
_cell_angle_alpha 99.319(3)
_cell_angle_beta 103.875(2)
_cell_angle_gamma 106.460(3)
_cell_formula_units_Z 2
_cell_length_a 7.7181(13)
_cell_length_b 8.3117(14)
_cell_length_c 14.132(2)
_cell_measurement_reflns_used 3682
_cell_measurement_temperature 293(2)
_cell_measurement_theta_max 27.78
_cell_measurement_theta_min 2.64
_cell_volume 817.9(2)
_computing_cell_refinement 'Bruker SMART'
_computing_data_collection 'Bruker SMART'
_computing_data_reduction 'Bruker SAINT'
_computing_molecular_graphics 'Bruker SHELXTL'
_computing_publication_material 'Bruker SHELXTL'
_computing_structure_refinement 'SHELXL-97 (Sheldrick, 1997)'
_computing_structure_solution 'SHELXS-97 (Sheldrick, 1990)'
_diffrn_ambient_temperature 293(2)
_diffrn_measured_fraction_theta_full 0.996
_diffrn_measured_fraction_theta_max 0.996
_diffrn_measurement_device_type 'CCD area detector'
_diffrn_measurement_method 'phi and omega scans'
_diffrn_radiation_monochromator graphite
_diffrn_radiation_source 'fine-focus sealed tube'
_diffrn_radiation_type MoK\a
_diffrn_radiation_wavelength 0.71073
_diffrn_reflns_av_R_equivalents 0.0273
_diffrn_reflns_av_sigmaI/netI 0.0285
_diffrn_reflns_limit_h_max 9
_diffrn_reflns_limit_h_min -9
_diffrn_reflns_limit_k_max 9
_diffrn_reflns_limit_k_min -9
_diffrn_reflns_limit_l_max 16
_diffrn_reflns_limit_l_min -16
_diffrn_reflns_number 7594
_diffrn_reflns_theta_full 25.00
_diffrn_reflns_theta_max 25.00
_diffrn_reflns_theta_min 1.53
_exptl_absorpt_coefficient_mu 0.418
_exptl_absorpt_correction_T_max 0.9438
_exptl_absorpt_correction_T_min 0.8407
_exptl_absorpt_correction_type multi-scan
_exptl_absorpt_process_details 'Bruker AXS SADABS program'
_exptl_crystal_colour colourless
_exptl_crystal_density_diffrn 1.487
_exptl_crystal_density_method 'not measured'
_exptl_crystal_description block
_exptl_crystal_F_000 376
_exptl_crystal_size_max 0.43
_exptl_crystal_size_mid 0.27
_exptl_crystal_size_min 0.14
_refine_diff_density_max 0.373
_refine_diff_density_min -0.278
_refine_diff_density_rms 0.052
_refine_ls_extinction_method none
_refine_ls_goodness_of_fit_ref 1.121
_refine_ls_hydrogen_treatment mixed
_refine_ls_matrix_type full
_refine_ls_number_parameters 222
_refine_ls_number_reflns 2869
_refine_ls_number_restraints 0
_refine_ls_restrained_S_all 1.121
_refine_ls_R_factor_all 0.0649
_refine_ls_R_factor_gt 0.0554
_refine_ls_shift/su_max 0.000
_refine_ls_shift/su_mean 0.000
_refine_ls_structure_factor_coef Fsqd
_refine_ls_weighting_details 'calc w=1/[\s^2^(Fo^2^)+(0.0615P)^2^+0.5634P] where P=(Fo^2^+2Fc^2^)/3'
_refine_ls_weighting_scheme calc
_refine_ls_wR_factor_gt 0.1352
_refine_ls_wR_factor_ref 0.1415
_reflns_number_gt 2434
_reflns_number_total 2869
_reflns_threshold_expression >2sigma(I)
_cod_data_source_file c5nj01377a2.cif
_cod_data_source_block ax65m
_cod_depositor_comments
;
The following automatic conversions were performed:

'_symmetry_cell_setting' value 'Triclinic' changed to 'triclinic'
according to
/usr/data/users/saulius/crontab/automatic-downloads/rss-feeds/RSC/lib/dictionaries/cif_core.dic
dictionary named 'cif_core.dic' version 2.4.2 from 2011-04-26.

Automatic conversion script
Id: cif_fix_values 3271 2015-04-21 07:52:19Z andrius 

 Adding full bibliography for 7054986.cif.
;
_cod_original_sg_symbol_H-M 'P-1   '
_cod_database_code 7054986

loop_
_symmetry_equiv_pos_as_xyz
'x, y, z'
'-x, -y, -z'

loop_
_atom_site_label
_atom_site_type_symbol
_atom_site_fract_x
_atom_site_fract_y
_atom_site_fract_z
_atom_site_U_iso_or_equiv
_atom_site_adp_type
_atom_site_occupancy
_atom_site_symmetry_multiplicity
_atom_site_calc_flag
_atom_site_refinement_flags
C1 C 0.4876(4) 0.9712(4) 0.2379(2) 0.0443(7) Uani 1 1 d .
C2 C 0.6325(5) 1.1038(4) 0.3107(3) 0.0588(9) Uani 1 1 d .
H2A H 0.6790 1.2119 0.2983 0.071 Uiso 1 1 calc R
C3 C 0.7068(5) 1.0728(5) 0.4021(2) 0.0644(10) Uani 1 1 d .
C4 C 0.6408(4) 0.9166(4) 0.4235(2) 0.0565(8) Uani 1 1 d .
H4 H 0.6928 0.8998 0.4861 0.068 Uiso 1 1 calc R
C5 C 0.4941(4) 0.7826(4) 0.35010(19) 0.0401(6) Uani 1 1 d .
C6 C 0.4170(3) 0.8101(3) 0.25675(19) 0.0360(6) Uani 1 1 d .
C7 C 0.1984(3) 0.5061(3) 0.18883(18) 0.0313(5) Uani 1 1 d .
C8 C 0.2903(3) 0.4816(4) 0.29113(18) 0.0349(6) Uani 1 1 d .
C9 C 0.4236(4) 0.6110(4) 0.36348(19) 0.0407(6) Uani 1 1 d .
H9 H 0.4729 0.5894 0.4251 0.049 Uiso 1 1 calc R
C10 C -0.0115(3) 0.4793(3) 0.17081(18) 0.0289(5) Uani 1 1 d .
C11 C -0.0712(4) 0.5471(4) 0.2473(2) 0.0466(7) Uani 1 1 d .
H11 H 0.0151 0.6033 0.3106 0.056 Uiso 1 1 calc R
C12 C -0.2585(4) 0.5315(4) 0.2299(2) 0.0517(8) Uani 1 1 d .
H12 H -0.2957 0.5783 0.2828 0.062 Uiso 1 1 calc R
C13 C -0.3305(4) 0.3887(4) 0.0682(2) 0.0429(7) Uani 1 1 d .
H13 H -0.4194 0.3340 0.0055 0.051 Uiso 1 1 calc R
C14 C -0.1454(3) 0.3973(3) 0.07884(19) 0.0356(6) Uani 1 1 d .
H14 H -0.1119 0.3486 0.0249 0.043 Uiso 1 1 calc R
C15 C 0.2305(4) 0.3054(4) 0.3088(2) 0.0433(7) Uani 1 1 d .
C16 C 0.0156(5) 0.0165(4) 0.2354(3) 0.0561(8) Uani 1 1 d .
H16A H -0.0497 -0.0005 0.2855 0.067 Uiso 1 1 calc R
H16B H 0.1216 -0.0257 0.2503 0.067 Uiso 1 1 calc R
C17 C -0.1165(5) -0.0777(5) 0.1324(3) 0.0745(11) Uani 1 1 d .
H17A H -0.2168 -0.0302 0.1172 0.112 Uiso 1 1 calc R
H17B H -0.1693 -0.1982 0.1301 0.112 Uiso 1 1 calc R
H17C H -0.0484 -0.0652 0.0840 0.112 Uiso 1 1 calc R
Cl1 Cl 0.39258(12) 1.00569(11) 0.12213(7) 0.0622(3) Uani 1 1 d .
Cl2 Cl 0.89525(19) 1.24092(17) 0.49063(8) 0.1170(5) Uani 1 1 d .
H2O H 0.339(5) 0.421(4) 0.120(2) 0.048(9) Uiso 1 1 d .
N1 N -0.3900(3) 0.4530(3) 0.14139(19) 0.0439(6) Uani 1 1 d .
O1 O 0.2743(2) 0.6870(2) 0.18324(13) 0.0440(5) Uani 1 1 d .
O2 O 0.2248(3) 0.4056(2) 0.11088(13) 0.0381(5) Uani 1 1 d .
O3 O 0.3090(4) 0.2650(3) 0.38046(18) 0.0741(7) Uani 1 1 d .
O4 O 0.0813(3) 0.1971(3) 0.23576(16) 0.0500(5) Uani 1 1 d .

loop_
_atom_site_aniso_label
_atom_site_aniso_U_11
_atom_site_aniso_U_22
_atom_site_aniso_U_33
_atom_site_aniso_U_23
_atom_site_aniso_U_13
_atom_site_aniso_U_12
C1 0.0413(15) 0.0447(16) 0.0441(16) 0.0058(13) 0.0158(13) 0.0104(13)
C2 0.059(2) 0.0421(17) 0.063(2) -0.0021(15) 0.0252(17) 0.0016(15)
C3 0.059(2) 0.062(2) 0.0411(19) -0.0174(15) 0.0092(15) -0.0042(16)
C4 0.0501(18) 0.070(2) 0.0305(15) -0.0034(14) 0.0052(13) 0.0068(16)
C5 0.0337(14) 0.0531(17) 0.0294(14) 0.0026(12) 0.0090(11) 0.0131(12)
C6 0.0268(12) 0.0422(15) 0.0340(14) 0.0027(11) 0.0082(10) 0.0086(11)
C7 0.0260(12) 0.0389(14) 0.0283(13) 0.0112(11) 0.0055(10) 0.0107(10)
C8 0.0264(12) 0.0515(16) 0.0292(13) 0.0128(11) 0.0069(10) 0.0165(11)
C9 0.0345(14) 0.0640(18) 0.0253(13) 0.0125(12) 0.0060(11) 0.0208(13)
C10 0.0256(12) 0.0328(13) 0.0290(12) 0.0114(10) 0.0063(10) 0.0102(10)
C11 0.0380(15) 0.0640(19) 0.0340(15) 0.0016(13) 0.0068(12) 0.0209(14)
C12 0.0416(16) 0.072(2) 0.0491(18) 0.0076(15) 0.0195(14) 0.0294(15)
C13 0.0271(13) 0.0536(17) 0.0416(16) 0.0118(13) 0.0038(11) 0.0095(12)
C14 0.0284(13) 0.0468(15) 0.0288(13) 0.0090(11) 0.0062(10) 0.0108(11)
C15 0.0398(15) 0.0586(18) 0.0396(16) 0.0212(14) 0.0134(13) 0.0226(13)
C16 0.0530(18) 0.0531(19) 0.077(2) 0.0340(17) 0.0275(17) 0.0234(15)
C17 0.068(2) 0.051(2) 0.091(3) 0.018(2) 0.012(2) 0.0113(17)
Cl1 0.0644(5) 0.0524(5) 0.0652(5) 0.0291(4) 0.0134(4) 0.0100(4)
Cl2 0.1137(9) 0.0953(8) 0.0624(7) -0.0318(6) 0.0040(6) -0.0369(7)
N1 0.0290(11) 0.0516(14) 0.0569(15) 0.0203(12) 0.0145(11) 0.0169(10)
O1 0.0352(10) 0.0436(11) 0.0383(11) 0.0173(8) -0.0051(8) 0.0003(8)
O2 0.0257(9) 0.0584(12) 0.0315(10) 0.0086(8) 0.0094(8) 0.0170(8)
O3 0.0841(17) 0.0782(17) 0.0548(14) 0.0378(13) -0.0016(12) 0.0269(14)
O4 0.0460(11) 0.0426(11) 0.0579(13) 0.0223(10) 0.0047(10) 0.0132(9)

loop_
_atom_type_symbol
_atom_type_description
_atom_type_scat_dispersion_real
_atom_type_scat_dispersion_imag
_atom_type_scat_source
C C 0.0033 0.0016 'International Tables Vol C Tables 4.2.6.8 and 6.1.1.4'
H H 0.0000 0.0000 'International Tables Vol C Tables 4.2.6.8 and 6.1.1.4'
N N 0.0061 0.0033 'International Tables Vol C Tables 4.2.6.8 and 6.1.1.4'
O O 0.0106 0.0060 'International Tables Vol C Tables 4.2.6.8 and 6.1.1.4'
Cl Cl 0.1484 0.1585 'International Tables Vol C Tables 4.2.6.8 and 6.1.1.4'

loop_
_geom_angle_atom_site_label_1
_geom_angle_atom_site_label_2
_geom_angle_atom_site_label_3
_geom_angle
C2 C1 C6 120.7(3)
C2 C1 Cl1 119.7(2)
C6 C1 Cl1 119.6(2)
C3 C2 C1 118.7(3)
C3 C2 H2A 120.7
C1 C2 H2A 120.7
C4 C3 C2 122.3(3)
C4 C3 Cl2 120.2(3)
C2 C3 Cl2 117.4(3)
C3 C4 C5 119.1(3)
C3 C4 H4 120.5
C5 C4 H4 120.5
C4 C5 C6 119.8(3)
C4 C5 C9 123.0(3)
C6 C5 C9 117.1(2)
O1 C6 C1 117.8(2)
O1 C6 C5 122.7(2)
C1 C6 C5 119.5(2)
O2 C7 O1 106.81(19)
O2 C7 C10 110.4(2)
O1 C7 C10 102.15(18)
O2 C7 C8 113.3(2)
O1 C7 C8 111.4(2)
C10 C7 C8 112.09(19)
C9 C8 C15 119.5(2)
C9 C8 C7 122.3(2)
C15 C8 C7 118.1(2)
C8 C9 C5 122.6(2)
C8 C9 H9 118.7
C5 C9 H9 118.7
C11 C10 C14 117.6(2)
C11 C10 C7 119.5(2)
C14 C10 C7 122.8(2)
C12 C11 C10 119.7(3)
C12 C11 H11 120.1
C10 C11 H11 120.1
N1 C12 C11 123.6(3)
N1 C12 H12 118.2
C11 C12 H12 118.2
N1 C13 C14 124.4(3)
N1 C13 H13 117.8
C14 C13 H13 117.8
C10 C14 C13 118.6(2)
C10 C14 H14 120.7
C13 C14 H14 120.7
O3 C15 O4 123.5(3)
O3 C15 C8 124.2(3)
O4 C15 C8 112.2(2)
O4 C16 C17 106.8(3)
O4 C16 H16A 110.4
C17 C16 H16A 110.4
O4 C16 H16B 110.4
C17 C16 H16B 110.4
H16A C16 H16B 108.6
C16 C17 H17A 109.5
C16 C17 H17B 109.5
H17A C17 H17B 109.5
C16 C17 H17C 109.5
H17A C17 H17C 109.5
H17B C17 H17C 109.5
C13 N1 C12 116.1(2)
C6 O1 C7 123.66(19)
C7 O2 H2O 111(2)
C15 O4 C16 119.7(2)

loop_
_geom_bond_atom_site_label_1
_geom_bond_atom_site_label_2
_geom_bond_distance
C1 C2 1.380(4)
C1 C6 1.390(4)
C1 Cl1 1.730(3)
C2 C3 1.379(5)
C2 H2A 0.9300
C3 C4 1.364(5)
C3 Cl2 1.744(3)
C4 C5 1.395(4)
C4 H4 0.9300
C5 C6 1.395(4)
C5 C9 1.436(4)
C6 O1 1.344(3)
C7 O2 1.363(3)
C7 O1 1.474(3)
C7 C10 1.523(3)
C7 C8 1.523(3)
C8 C9 1.331(4)
C8 C15 1.486(4)
C9 H9 0.9300
C10 C11 1.373(4)
C10 C14 1.375(3)
C11 C12 1.372(4)
C11 H11 0.9300
C12 N1 1.331(4)
C12 H12 0.9300
C13 N1 1.324(4)
C13 C14 1.380(4)
C13 H13 0.9300
C14 H14 0.9300
C15 O3 1.199(3)
C15 O4 1.320(3)
C16 O4 1.440(4)
C16 C17 1.495(5)
C16 H16A 0.9700
C16 H16B 0.9700
C17 H17A 0.9600
C17 H17B 0.9600
C17 H17C 0.9600
O2 H2O 0.83(3)
